data_4129409
loop_
_publ_author_name
'Zhao, Yanchuan'
'Jiang, Fanzhou'
'Hu, Jinbo'

_publ_section_title
;
 Spontaneous resolution of Julia-Kocienski intermediates facilitates phase
 separation to produce Z- and E-monofluoroalkenes.
;
_journal_issue 15
_journal_name_full 'Journal of the American Chemical Society'
_journal_page_first 5199
_journal_page_last 5203
_journal_paper_doi 10.1021/jacs.5b02112
_journal_volume 137
_journal_year 2015
_chemical_formula_moiety 'C24 H20 F N O3 S'
_chemical_formula_sum 'C24 H20 F N O3 S'
_chemical_formula_weight 421.47
_space_group_IT_number 14
_space_group_name_Hall '-P 2yn'
_space_group_name_H-M_alt 'P 1 21/n 1'
_symmetry_cell_setting monoclinic
_symmetry_space_group_name_Hall '-P 2yn'
_symmetry_space_group_name_H-M 'P 1 21/n 1'
_atom_sites_solution_hydrogens geom
_atom_sites_solution_primary direct
_atom_sites_solution_secondary difmap
_audit_creation_method SHELXL-97
_cell_angle_alpha 90.00
_cell_angle_beta 93.69(3)
_cell_angle_gamma 90.00
_cell_formula_units_Z 4
_cell_length_a 6.0153(12)
_cell_length_b 9.3357(19)
_cell_length_c 36.705(7)
_cell_measurement_reflns_used 2835
_cell_measurement_temperature 296(2)
_cell_measurement_theta_max 67.15
_cell_measurement_theta_min 2.41
_cell_volume 2057.0(7)
_computing_structure_refinement 'SHELXL-97 (Sheldrick, 1997)'
_computing_structure_solution 'SHELXS-97 (Sheldrick, 1990)'
_diffrn_ambient_temperature 296(2)
_diffrn_measured_fraction_theta_full 0.854
_diffrn_measured_fraction_theta_max 0.854
_diffrn_radiation_monochromator graphite
_diffrn_radiation_source 'fine-focus sealed tube'
_diffrn_radiation_type CuK\a
_diffrn_radiation_wavelength 1.54178
_diffrn_reflns_av_R_equivalents 0.0190
_diffrn_reflns_av_sigmaI/netI 0.0215
_diffrn_reflns_limit_h_max 5
_diffrn_reflns_limit_h_min -6
_diffrn_reflns_limit_k_max 10
_diffrn_reflns_limit_k_min -10
_diffrn_reflns_limit_l_max 42
_diffrn_reflns_limit_l_min -42
_diffrn_reflns_number 9517
_diffrn_reflns_theta_full 67.15
_diffrn_reflns_theta_max 67.15
_diffrn_reflns_theta_min 2.41
_exptl_absorpt_coefficient_mu 1.696
_exptl_absorpt_correction_T_max 0.8487
_exptl_absorpt_correction_T_min 0.6764
_exptl_absorpt_correction_type multi-scan
_exptl_absorpt_process_details sadabs
_exptl_crystal_colour colorless
_exptl_crystal_density_diffrn 1.361
_exptl_crystal_density_method 'not measured'
_exptl_crystal_description column
_exptl_crystal_F_000 880
_exptl_crystal_size_max 0.25
_exptl_crystal_size_mid 0.10
_exptl_crystal_size_min 0.10
_refine_diff_density_max 0.187
_refine_diff_density_min -0.191
_refine_diff_density_rms 0.040
_refine_ls_extinction_method none
_refine_ls_goodness_of_fit_ref 1.109
_refine_ls_hydrogen_treatment constr
_refine_ls_matrix_type full
_refine_ls_number_parameters 271
_refine_ls_number_reflns 3147
_refine_ls_number_restraints 0
_refine_ls_restrained_S_all 1.109
_refine_ls_R_factor_all 0.0404
_refine_ls_R_factor_gt 0.0369
_refine_ls_shift/su_max 0.001
_refine_ls_shift/su_mean 0.000
_refine_ls_structure_factor_coef Fsqd
_refine_ls_weighting_details 'calc w=1/[\s^2^(Fo^2^)+(0.0619P)^2^+0.4264P] where P=(Fo^2^+2Fc^2^)/3'
_refine_ls_weighting_scheme calc
_refine_ls_wR_factor_gt 0.1098
_refine_ls_wR_factor_ref 0.1130
_reflns_number_gt 2835
_reflns_number_total 3147
_reflns_threshold_expression >2sigma(I)
_cod_data_source_file ja5b02112_si_003.cif
_cod_data_source_block 033
_cod_original_sg_symbol_H-M 'P 21/n'
_cod_database_code 4129409

loop_
_symmetry_equiv_pos_as_xyz
'x, y, z'
'-x+1/2, y+1/2, -z+1/2'
'-x, -y, -z'
'x-1/2, -y-1/2, z-1/2'

loop_
_atom_site_label
_atom_site_type_symbol
_atom_site_fract_x
_atom_site_fract_y
_atom_site_fract_z
_atom_site_U_iso_or_equiv
_atom_site_adp_type
_atom_site_occupancy
_atom_site_symmetry_multiplicity
_atom_site_calc_flag
_atom_site_refinement_flags
S1 S 0.92152(9) 0.30909(5) 0.050443(13) 0.05419(18) Uani 1 1 d .
F1 F 0.71151(18) 0.39500(12) 0.10506(3) 0.0585(3) Uani 1 1 d .
O1 O 0.8350(3) 0.16663(16) 0.04850(4) 0.0740(5) Uani 1 1 d .
O2 O 1.1382(3) 0.33461(18) 0.03793(4) 0.0699(4) Uani 1 1 d .
O3 O 1.0060(2) 0.60217(13) 0.08207(4) 0.0533(3) Uani 1 1 d .
N1 N 1.3623(3) 0.69534(18) 0.08874(6) 0.0645(5) Uani 1 1 d .
C1 C 1.0612(4) 0.54390(19) 0.14675(5) 0.0536(5) Uani 1 1 d .
C2 C 0.8806(4) 0.6197(2) 0.15644(6) 0.0580(5) Uani 1 1 d .
H2B H 0.7650 0.6378 0.1390 0.070 Uiso 1 1 calc R
C3 C 0.8647(4) 0.6715(2) 0.19240(6) 0.0654(6) Uani 1 1 d .
C4 C 0.6815(6) 0.7544(3) 0.20229(8) 0.0879(8) Uani 1 1 d .
H4A H 0.5654 0.7729 0.1850 0.106 Uiso 1 1 calc R
C5 C 0.6712(8) 0.8075(3) 0.23646(11) 0.1111(13) Uani 1 1 d .
H5A H 0.5489 0.8615 0.2425 0.133 Uiso 1 1 calc R
C6 C 0.8438(10) 0.7810(4) 0.26250(11) 0.1226(15) Uani 1 1 d .
H6A H 0.8366 0.8191 0.2858 0.147 Uiso 1 1 calc R
C7 C 1.0239(8) 0.7004(4) 0.25469(8) 0.1109(13) Uani 1 1 d .
H7A H 1.1369 0.6832 0.2727 0.133 Uiso 1 1 calc R
C8 C 1.0387(5) 0.6423(3) 0.21870(6) 0.0778(7) Uani 1 1 d .
C9 C 1.2189(6) 0.5602(3) 0.20865(7) 0.0873(8) Uani 1 1 d .
H9A H 1.3322 0.5376 0.2261 0.105 Uiso 1 1 calc R
C10 C 1.2323(4) 0.5123(3) 0.17348(7) 0.0735(6) Uani 1 1 d .
H10A H 1.3548 0.4588 0.1673 0.088 Uiso 1 1 calc R
C11 C 1.0790(3) 0.49322(19) 0.10788(5) 0.0506(5) Uani 1 1 d .
H11A H 1.2343 0.4684 0.1042 0.061 Uiso 1 1 calc R
C12 C 0.9313(3) 0.36249(19) 0.09943(5) 0.0481(4) Uani 1 1 d .
C13 C 1.1591(3) 0.70383(18) 0.07392(5) 0.0485(5) Uani 1 1 d .
C14 C 1.0837(4) 0.8098(2) 0.04961(6) 0.0573(5) Uani 1 1 d .
H14A H 0.9371 0.8117 0.0399 0.069 Uiso 1 1 calc R
C15 C 1.2355(4) 0.9121(2) 0.04046(6) 0.0652(6) Uani 1 1 d .
H15A H 1.1923 0.9853 0.0243 0.078 Uiso 1 1 calc R
C16 C 1.4496(4) 0.9054(2) 0.05514(7) 0.0728(7) Uani 1 1 d .
H16A H 1.5547 0.9729 0.0490 0.087 Uiso 1 1 calc R
C17 C 1.5054(4) 0.7976(3) 0.07901(8) 0.0776(7) Uani 1 1 d .
H17A H 1.6509 0.7943 0.0892 0.093 Uiso 1 1 calc R
C18 C 1.0066(3) 0.23458(19) 0.12241(5) 0.0511(5) Uani 1 1 d .
C19 C 0.8685(5) 0.1804(3) 0.14746(7) 0.0757(7) Uani 1 1 d .
H19A H 0.7294 0.2213 0.1501 0.091 Uiso 1 1 calc R
C20 C 0.9377(6) 0.0644(3) 0.16879(9) 0.1016(10) Uani 1 1 d .
H20A H 0.8449 0.0285 0.1859 0.122 Uiso 1 1 calc R
C21 C 1.1394(6) 0.0021(3) 0.16506(8) 0.0883(8) Uani 1 1 d .
H21A H 1.1834 -0.0765 0.1793 0.106 Uiso 1 1 calc R
C22 C 1.2768(5) 0.0558(2) 0.14024(7) 0.0758(7) Uani 1 1 d .
H22A H 1.4150 0.0136 0.1376 0.091 Uiso 1 1 calc R
C23 C 1.2118(4) 0.1728(2) 0.11886(6) 0.0636(6) Uani 1 1 d .
H23A H 1.3067 0.2095 0.1022 0.076 Uiso 1 1 calc R
C24 C 0.7238(4) 0.4224(3) 0.02758(6) 0.0685(6) Uani 1 1 d .
H24A H 0.7122 0.3991 0.0020 0.103 Uiso 1 1 calc R
H24B H 0.7701 0.5203 0.0307 0.103 Uiso 1 1 calc R
H24C H 0.5816 0.4095 0.0376 0.103 Uiso 1 1 calc R

loop_
_atom_site_aniso_label
_atom_site_aniso_U_11
_atom_site_aniso_U_22
_atom_site_aniso_U_33
_atom_site_aniso_U_23
_atom_site_aniso_U_13
_atom_site_aniso_U_12
S1 0.0585(4) 0.0520(3) 0.0524(3) 0.00409(19) 0.0060(2) 0.0002(2)
F1 0.0467(7) 0.0620(7) 0.0677(7) 0.0022(5) 0.0112(5) 0.0010(5)
O1 0.0947(13) 0.0554(8) 0.0706(10) -0.0008(7) -0.0050(8) -0.0112(8)
O2 0.0620(10) 0.0861(11) 0.0636(9) 0.0052(7) 0.0181(7) 0.0045(8)
O3 0.0532(9) 0.0469(7) 0.0598(8) 0.0124(5) 0.0045(6) -0.0017(6)
N1 0.0518(12) 0.0565(10) 0.0859(13) 0.0225(8) 0.0088(9) 0.0018(8)
C1 0.0621(13) 0.0401(9) 0.0578(11) 0.0080(8) -0.0014(10) -0.0051(8)
C2 0.0688(15) 0.0514(11) 0.0533(11) 0.0059(8) -0.0002(10) -0.0010(9)
C3 0.0905(18) 0.0479(11) 0.0589(12) 0.0030(9) 0.0118(12) -0.0150(10)
C4 0.114(2) 0.0699(15) 0.0832(17) -0.0093(13) 0.0334(16) -0.0064(14)
C5 0.155(4) 0.085(2) 0.099(2) -0.0249(17) 0.056(3) -0.024(2)
C6 0.196(5) 0.098(2) 0.079(2) -0.0261(18) 0.051(3) -0.048(3)
C7 0.168(4) 0.098(2) 0.0648(16) -0.0023(15) -0.005(2) -0.050(2)
C8 0.113(2) 0.0601(13) 0.0593(14) 0.0052(10) 0.0008(14) -0.0259(14)
C9 0.104(2) 0.0822(17) 0.0708(16) 0.0127(13) -0.0319(15) -0.0155(16)
C10 0.0737(17) 0.0640(13) 0.0802(16) 0.0066(11) -0.0162(13) -0.0011(11)
C11 0.0504(12) 0.0431(9) 0.0586(11) 0.0110(8) 0.0057(8) 0.0020(8)
C12 0.0441(11) 0.0479(10) 0.0532(10) 0.0057(8) 0.0100(8) 0.0006(7)
C13 0.0526(13) 0.0404(9) 0.0536(10) 0.0027(7) 0.0128(9) 0.0031(8)
C14 0.0598(14) 0.0535(11) 0.0586(11) 0.0102(8) 0.0046(9) 0.0031(9)
C15 0.0808(17) 0.0479(11) 0.0682(13) 0.0161(9) 0.0152(12) 0.0029(10)
C16 0.0684(17) 0.0585(13) 0.0928(17) 0.0177(11) 0.0163(13) -0.0095(10)
C17 0.0541(15) 0.0731(15) 0.1060(19) 0.0268(13) 0.0069(12) -0.0067(11)
C18 0.0578(13) 0.0432(9) 0.0525(10) 0.0051(7) 0.0056(9) -0.0063(8)
C19 0.0753(17) 0.0720(15) 0.0818(16) 0.0244(12) 0.0217(13) -0.0035(11)
C20 0.106(2) 0.093(2) 0.108(2) 0.0507(17) 0.0244(18) -0.0109(17)
C21 0.105(2) 0.0646(15) 0.0937(19) 0.0343(13) -0.0033(16) -0.0058(14)
C22 0.0793(18) 0.0589(13) 0.0878(17) 0.0114(11) -0.0048(13) 0.0094(11)
C23 0.0652(15) 0.0581(12) 0.0681(13) 0.0136(9) 0.0094(11) 0.0036(10)
C24 0.0686(16) 0.0719(14) 0.0643(13) 0.0092(10) -0.0020(11) 0.0039(11)

loop_
_atom_type_symbol
_atom_type_description
_atom_type_scat_dispersion_real
_atom_type_scat_dispersion_imag
_atom_type_scat_source
C C 0.0181 0.0091 'International Tables Vol C Tables 4.2.6.8 and 6.1.1.4'
H H 0.0000 0.0000 'International Tables Vol C Tables 4.2.6.8 and 6.1.1.4'
N N 0.0311 0.0180 'International Tables Vol C Tables 4.2.6.8 and 6.1.1.4'
O O 0.0492 0.0322 'International Tables Vol C Tables 4.2.6.8 and 6.1.1.4'
F F 0.0727 0.0534 'International Tables Vol C Tables 4.2.6.8 and 6.1.1.4'
S S 0.3331 0.5567 'International Tables Vol C Tables 4.2.6.8 and 6.1.1.4'

loop_
_geom_angle_atom_site_label_1
_geom_angle_atom_site_label_2
_geom_angle_atom_site_label_3
_geom_angle
O1 S1 O2 118.42(11)
O1 S1 C24 107.60(12)
O2 S1 C24 110.36(11)
O1 S1 C12 106.63(9)
O2 S1 C12 107.02(10)
C24 S1 C12 106.10(10)
C13 O3 C11 116.92(15)
C13 N1 C17 116.24(18)
C2 C1 C10 119.1(2)
C2 C1 C11 120.96(18)
C10 C1 C11 119.9(2)
C1 C2 C3 121.6(2)
C8 C3 C4 119.2(2)
C8 C3 C2 118.9(2)
C4 C3 C2 121.9(2)
C5 C4 C3 121.4(4)
C4 C5 C6 119.8(4)
C7 C6 C5 121.5(3)
C6 C7 C8 119.9(4)
C9 C8 C3 118.8(2)
C9 C8 C7 123.1(3)
C3 C8 C7 118.1(3)
C10 C9 C8 121.4(2)
C9 C10 C1 120.2(3)
O3 C11 C1 111.25(15)
O3 C11 C12 106.35(16)
C1 C11 C12 111.41(15)
F1 C12 C18 110.11(14)
F1 C12 C11 110.04(15)
C18 C12 C11 111.54(17)
F1 C12 S1 103.38(13)
C18 C12 S1 108.44(13)
C11 C12 S1 113.02(12)
N1 C13 O3 119.39(16)
N1 C13 C14 124.62(18)
O3 C13 C14 115.98(19)
C15 C14 C13 117.2(2)
C16 C15 C14 119.7(2)
C17 C16 C15 118.3(2)
N1 C17 C16 123.9(2)
C19 C18 C23 119.6(2)
C19 C18 C12 119.40(19)
C23 C18 C12 121.03(16)
C18 C19 C20 119.6(3)
C21 C20 C19 121.0(2)
C20 C21 C22 119.5(2)
C21 C22 C23 120.4(2)
C18 C23 C22 119.9(2)

loop_
_geom_bond_atom_site_label_1
_geom_bond_atom_site_label_2
_geom_bond_distance
S1 O1 1.4283(16)
S1 O2 1.4296(16)
S1 C24 1.763(2)
S1 C12 1.863(2)
F1 C12 1.385(2)
O3 C13 1.369(2)
O3 C11 1.439(2)
N1 C13 1.308(3)
N1 C17 1.349(3)
C1 C2 1.362(3)
C1 C10 1.407(3)
C1 C11 1.513(3)
C2 C3 1.415(3)
C3 C8 1.404(4)
C3 C4 1.413(4)
C4 C5 1.353(4)
C5 C6 1.387(6)
C6 C7 1.364(6)
C7 C8 1.436(4)
C8 C9 1.396(4)
C9 C10 1.374(4)
C11 C12 1.530(3)
C12 C18 1.514(3)
C13 C14 1.389(3)
C14 C15 1.377(3)
C15 C16 1.365(4)
C16 C17 1.362(3)
C18 C19 1.375(3)
C18 C23 1.376(3)
C19 C20 1.384(4)
C20 C21 1.361(4)
C21 C22 1.364(4)
C22 C23 1.387(3)

loop_
_geom_torsion_atom_site_label_1
_geom_torsion_atom_site_label_2
_geom_torsion_atom_site_label_3
_geom_torsion_atom_site_label_4
_geom_torsion
C10 C1 C2 C3 2.2(3)
C11 C1 C2 C3 -178.04(17)
C1 C2 C3 C8 -0.8(3)
C1 C2 C3 C4 177.8(2)
C8 C3 C4 C5 0.8(4)
C2 C3 C4 C5 -177.8(2)
C3 C4 C5 C6 0.2(4)
C4 C5 C6 C7 -1.0(5)
C5 C6 C7 C8 0.7(5)
C4 C3 C8 C9 180.0(2)
C2 C3 C8 C9 -1.4(3)
C4 C3 C8 C7 -1.0(3)
C2 C3 C8 C7 177.6(2)
C6 C7 C8 C9 179.3(3)
C6 C7 C8 C3 0.3(4)
C3 C8 C9 C10 2.2(4)
C7 C8 C9 C10 -176.8(2)
C8 C9 C10 C1 -0.8(4)
C2 C1 C10 C9 -1.4(3)
C11 C1 C10 C9 178.8(2)
C13 O3 C11 C1 84.12(19)
C13 O3 C11 C12 -154.39(15)
C2 C1 C11 O3 41.7(2)
C10 C1 C11 O3 -138.51(19)
C2 C1 C11 C12 -76.7(2)
C10 C1 C11 C12 103.0(2)
O3 C11 C12 F1 -63.15(18)
C1 C11 C12 F1 58.2(2)
O3 C11 C12 C18 174.34(14)
C1 C11 C12 C18 -64.3(2)
O3 C11 C12 S1 51.85(17)
C1 C11 C12 S1 173.23(13)
O1 S1 C12 F1 -77.42(13)
O2 S1 C12 F1 154.92(11)
C24 S1 C12 F1 37.08(14)
O1 S1 C12 C18 39.44(16)
O2 S1 C12 C18 -88.21(14)
C24 S1 C12 C18 153.94(14)
O1 S1 C12 C11 163.64(14)
O2 S1 C12 C11 35.99(16)
C24 S1 C12 C11 -81.85(16)
C17 N1 C13 O3 178.9(2)
C17 N1 C13 C14 -0.5(3)
C11 O3 C13 N1 2.0(2)
C11 O3 C13 C14 -178.56(16)
N1 C13 C14 C15 0.5(3)
O3 C13 C14 C15 -178.93(17)
C13 C14 C15 C16 0.2(3)
C14 C15 C16 C17 -0.9(4)
C13 N1 C17 C16 -0.2(4)
C15 C16 C17 N1 0.9(4)
F1 C12 C18 C19 -7.2(3)
C11 C12 C18 C19 115.3(2)
S1 C12 C18 C19 -119.6(2)
F1 C12 C18 C23 173.49(18)
C11 C12 C18 C23 -64.0(2)
S1 C12 C18 C23 61.0(2)
C23 C18 C19 C20 0.0(4)
C12 C18 C19 C20 -179.3(3)
C18 C19 C20 C21 -0.8(5)
C19 C20 C21 C22 0.8(5)
C20 C21 C22 C23 -0.1(5)
C19 C18 C23 C22 0.7(4)
C12 C18 C23 C22 180.0(2)
C21 C22 C23 C18 -0.6(4)
